data_2312520
loop_
_publ_author_name
'Abrahams, Brendan F.'
'Commons, Christopher J.'
'Hudson, Timothy A.'
'Sanchez-Arlt, Robin'

_publ_section_title
;
 Supramolecular hydrogen-bonded networks formed from copper(II)
 carboxylate dimers.
;
_journal_coeditor_code JX3083
_journal_issue 6
_journal_name_full 'Acta crystallographica. Section C, Structural chemistry'
_journal_paper_doi 10.1107/S2053229624004534
_journal_volume 80
_journal_year 2024
_chemical_formula_iupac 'C6 H13 N2 +, C7 H5 O3 -'
_chemical_formula_moiety 'C13 H18 N2 O3'
_chemical_formula_sum 'C13 H18 N2 O3'
_chemical_formula_weight 250.29
_chemical_name_systematic
;
1-Aza-4-azoniabicyclo[2.2.2]octane 4-hydroxybenzoate
;
_space_group_crystal_system monoclinic
_space_group_IT_number 14
_space_group_name_Hall '-P 2yn'
_space_group_name_H-M_alt 'P 1 21/n 1'
_atom_sites_solution_hydrogens mixed
_audit_creation_method
;
Olex2 1.5
(compiled 2024.02.16 svn.r378c4104 for OlexSys, GUI svn.r6928)
;
_cell_angle_alpha 90
_cell_angle_beta 110.424(4)
_cell_angle_gamma 90
_cell_formula_units_Z 8
_cell_length_a 15.3994(5)
_cell_length_b 10.6592(3)
_cell_length_c 16.9261(6)
_cell_measurement_reflns_used 3137
_cell_measurement_temperature 130.00(10)
_cell_measurement_theta_max 76.6800
_cell_measurement_theta_min 4.7850
_cell_volume 2603.68(16)
_computing_cell_refinement
;
CrysAlis PRO (Rigaku OD, 2023)
;
_computing_data_collection
;
CrysAlis PRO (Rigaku OD, 2023)
;
_computing_data_reduction
;
CrysAlis PRO (Rigaku OD, 2023)
;
_computing_molecular_graphics
;
OLEX2 (Dolomanov <i>et al.</i>, 2009)
;
_computing_publication_material
;
OLEX2 (Dolomanov <i>et al.</i>, 2009)
;
_computing_structure_refinement
;
SHELXL2018 (Sheldrick, 2015<i>b</i>)
;
_computing_structure_solution
;
SHELXT (Sheldrick, 2015<i>a</i>)
;
_diffrn_ambient_temperature 130.00(10)
_diffrn_detector 'CCD plate'
_diffrn_detector_area_resol_mean 10.2273
_diffrn_measured_fraction_theta_full 0.994
_diffrn_measured_fraction_theta_max 0.979
_diffrn_measurement_device 'four-circle diffractometer'
_diffrn_measurement_device_type 'Rigaku OD SuperNova Dual source diffractometer with an Atlas detector'
_diffrn_measurement_method '\w scans'
_diffrn_radiation_monochromator mirror
_diffrn_radiation_probe x-ray
_diffrn_radiation_type 'Cu K\a'
_diffrn_radiation_wavelength 1.54184
_diffrn_reflns_av_R_equivalents 0.0394
_diffrn_reflns_av_unetI/netI 0.0472
_diffrn_reflns_limit_h_max 15
_diffrn_reflns_limit_h_min -19
_diffrn_reflns_limit_k_max 11
_diffrn_reflns_limit_k_min -13
_diffrn_reflns_limit_l_max 19
_diffrn_reflns_limit_l_min -21
_diffrn_reflns_number 11079
_diffrn_reflns_theta_full 67.684
_diffrn_reflns_theta_max 76.908
_diffrn_reflns_theta_min 4.809
_diffrn_source 'micro-focus sealed X-ray tube'
_exptl_absorpt_coefficient_mu 0.749
_exptl_absorpt_correction_T_max 1.00000
_exptl_absorpt_correction_T_min 0.95223
_exptl_absorpt_correction_type multi-scan
_exptl_absorpt_process_details
;
(CrysAlis PRO; Rigaku OD, 2023)
;
_exptl_crystal_colour 'clear colourless'
_exptl_crystal_density_diffrn 1.277
_exptl_crystal_description irregular
_exptl_crystal_F_000 1072
_exptl_crystal_size_max 0.221
_exptl_crystal_size_mid 0.159
_exptl_crystal_size_min 0.132
_refine_diff_density_max 0.193
_refine_diff_density_min -0.240
_refine_ls_extinction_method none
_refine_ls_goodness_of_fit_ref 1.011
_refine_ls_hydrogen_treatment mixed
_refine_ls_matrix_type full
_refine_ls_number_parameters 337
_refine_ls_number_reflns 5386
_refine_ls_number_restraints 2
_refine_ls_restrained_S_all 1.011
_refine_ls_R_factor_all 0.0688
_refine_ls_R_factor_gt 0.0441
_refine_ls_shift/su_max 0.001
_refine_ls_shift/su_mean 0.000
_refine_ls_structure_factor_coef Fsqd
_refine_ls_weighting_details 'w=1/[\s^2^(Fo^2^)+(0.0552P)^2^] where P=(Fo^2^+2Fc^2^)/3'
_refine_ls_weighting_scheme calc
_refine_ls_wR_factor_gt 0.1053
_refine_ls_wR_factor_ref 0.1201
_reflns_number_gt 3805
_reflns_number_total 5386
_reflns_threshold_expression 'I > 2\s(I)'
_cod_data_source_file jx3083.cif
_cod_data_source_block compound_12
_cod_original_cell_volume 2603.67(15)
_cod_database_code 2312520
_shelx_space_group_comment
;
The symmetry employed for this shelxl refinement is uniquely defined
by the following loop, which should always be used as a source of
symmetry information in preference to the above space-group names.
They are only intended as comments.
;
_shelx_estimated_absorpt_t_min 0.852
_shelx_estimated_absorpt_t_max 0.908

loop_
_space_group_symop_operation_xyz
'x, y, z'
'-x+1/2, y+1/2, -z+1/2'
'-x, -y, -z'
'x-1/2, -y-1/2, z-1/2'

loop_
_atom_site_type_symbol
_atom_site_label
_atom_site_fract_x
_atom_site_fract_y
_atom_site_fract_z
_atom_site_U_iso_or_equiv
_atom_site_adp_type
_atom_site_calc_flag
_atom_site_occupancy
_atom_site_disorder_assembly
_atom_site_disorder_group
O O3 1.07534(9) 0.92832(11) 0.26476(8) 0.0325(3) Uani d 1 . .
O O6 0.39246(9) 0.06837(12) 0.72789(8) 0.0344(3) Uani d 1 . .
H H6A 0.377242 0.123074 0.756348 0.052 Uiso calc 1 . .
O O1 0.85260(9) 0.81944(13) 0.50408(8) 0.0396(3) Uani d 1 . .
O O4 0.65348(9) 0.17927(12) 0.52275(9) 0.0387(3) Uani d 1 . .
O O5 0.64976(10) 0.37381(13) 0.56921(9) 0.0433(3) Uani d 1 . .
O O2 0.83541(10) 0.63012(13) 0.44495(9) 0.0449(4) Uani d 1 . .
N N2 0.65699(9) 0.69665(13) 0.67705(8) 0.0235(3) Uani d 1 . .
N N4 0.82538(9) 0.31541(13) 0.33188(8) 0.0243(3) Uani d 1 . .
N N3 0.74510(9) 0.25762(13) 0.43525(8) 0.0255(3) Uani d 1 . .
N N1 0.75472(9) 0.75015(14) 0.58792(8) 0.0271(3) Uani d 1 . .
C C18 0.44712(10) 0.12068(16) 0.68975(10) 0.0244(3) Uani d 1 . .
C C16 0.53758(10) 0.08932(15) 0.60035(10) 0.0246(3) Uani d 1 . .
H H16 0.559584 0.034981 0.566996 0.030 Uiso calc 1 . .
C C5 1.02615(10) 0.87741(16) 0.30869(10) 0.0239(3) Uani d 1 . .
C C6 1.00103(11) 0.95660(16) 0.36279(10) 0.0257(3) Uani d 1 . .
H H6 1.019823 1.042010 0.368411 0.031 Uiso calc 1 . .
C C15 0.56429(10) 0.21443(15) 0.60853(9) 0.0228(3) Uani d 1 . .
C C7 0.94857(10) 0.91040(16) 0.40832(10) 0.0242(3) Uani d 1 . .
H H7 0.931289 0.965032 0.444654 0.029 Uiso calc 1 . .
C C3 0.94708(10) 0.70619(15) 0.34851(9) 0.0245(3) Uani d 1 . .
H H3A 0.929034 0.620488 0.343731 0.029 Uiso calc 1 . .
C C4 0.99942(10) 0.75138(15) 0.30237(9) 0.0242(3) Uani d 1 . .
H H4 1.017093 0.696478 0.266421 0.029 Uiso calc 1 . .
C C17 0.47946(11) 0.04216(16) 0.63987(10) 0.0263(3) Uani d 1 . .
H H17 0.461564 -0.043593 0.633079 0.032 Uiso calc 1 . .
C C2 0.92081(10) 0.78541(16) 0.40172(9) 0.0233(3) Uani d 1 . .
C C20 0.53078(11) 0.29304(16) 0.65709(10) 0.0252(3) Uani d 1 . .
H H20 0.547877 0.379110 0.662769 0.030 Uiso calc 1 . .
C C26 0.89072(10) 0.32690(18) 0.41950(10) 0.0295(4) Uani d 1 . .
H H26A 0.913877 0.414185 0.430027 0.035 Uiso calc 1 . .
H H26B 0.944450 0.270862 0.427788 0.035 Uiso calc 1 . .
C C22 0.74505(11) 0.39917(16) 0.32048(10) 0.0263(3) Uani d 1 . .
H H22A 0.700086 0.390449 0.262372 0.032 Uiso calc 1 . .
H H22B 0.766231 0.487474 0.328729 0.032 Uiso calc 1 . .
C C14 0.62704(11) 0.26345(16) 0.56480(10) 0.0262(3) Uani d 1 . .
C C11 0.73355(11) 0.60533(16) 0.69291(10) 0.0269(3) Uani d 1 . .
H H11A 0.707725 0.520356 0.676195 0.032 Uiso calc 1 . .
H H11B 0.770748 0.603757 0.753853 0.032 Uiso calc 1 . .
C C13 0.69696(11) 0.82297(15) 0.69902(10) 0.0265(3) Uani d 1 . .
H H13A 0.739074 0.824194 0.758553 0.032 Uiso calc 1 . .
H H13B 0.646796 0.884498 0.692605 0.032 Uiso calc 1 . .
C C19 0.47265(11) 0.24713(16) 0.69734(10) 0.0263(3) Uani d 1 . .
H H19 0.450186 0.301899 0.730123 0.032 Uiso calc 1 . .
C C9 0.59948(10) 0.69311(17) 0.58667(10) 0.0276(4) Uani d 1 . .
H H9A 0.550405 0.757766 0.574570 0.033 Uiso calc 1 . .
H H9B 0.569188 0.610087 0.572522 0.033 Uiso calc 1 . .
C C1 0.86523(11) 0.73765(17) 0.45246(10) 0.0278(4) Uani d 1 . .
C C8 0.65960(11) 0.71719(19) 0.53215(10) 0.0314(4) Uani d 1 . .
H H8A 0.661187 0.641106 0.499140 0.038 Uiso calc 1 . .
H H8B 0.632892 0.786679 0.492248 0.038 Uiso calc 1 . .
C C24 0.79187(12) 0.18504(16) 0.31742(11) 0.0296(4) Uani d 1 . .
H H24A 0.844859 0.127738 0.325455 0.035 Uiso calc 1 . .
H H24B 0.748538 0.175801 0.258691 0.035 Uiso calc 1 . .
C C10 0.79599(11) 0.64116(17) 0.64256(11) 0.0321(4) Uani d 1 . .
H H10A 0.858764 0.662874 0.681704 0.039 Uiso calc 1 . .
H H10B 0.801488 0.569320 0.607531 0.039 Uiso calc 1 . .
C C21 0.69766(11) 0.36560(18) 0.38415(11) 0.0317(4) Uani d 1 . .
H H21A 0.700207 0.438359 0.421250 0.038 Uiso calc 1 . .
H H21B 0.631754 0.344697 0.353719 0.038 Uiso calc 1 . .
C C25 0.84260(11) 0.29168(19) 0.48231(10) 0.0334(4) Uani d 1 . .
H H25A 0.875059 0.219960 0.517418 0.040 Uiso calc 1 . .
H H25B 0.844925 0.363548 0.520040 0.040 Uiso calc 1 . .
C C12 0.75124(12) 0.85972(16) 0.64089(11) 0.0311(4) Uani d 1 . .
H H12A 0.720265 0.931079 0.604516 0.037 Uiso calc 1 . .
H H12B 0.814915 0.885815 0.675367 0.037 Uiso calc 1 . .
C C23 0.74232(14) 0.14950(18) 0.37884(13) 0.0389(4) Uani d 1 . .
H H23A 0.677167 0.126647 0.346843 0.047 Uiso calc 1 . .
H H23B 0.773184 0.076051 0.412906 0.047 Uiso calc 1 . .
H H4A 0.7006(19) 0.227(3) 0.4812(18) 0.090(9) Uiso d 1 . .
H H1 0.8039(18) 0.777(2) 0.5461(17) 0.082(9) Uiso d 1 . .
H H3 1.101(2) 0.875(2) 0.240(2) 0.123 Uiso d 1 . .

loop_
_atom_site_aniso_label
_atom_site_aniso_U_11
_atom_site_aniso_U_22
_atom_site_aniso_U_33
_atom_site_aniso_U_12
_atom_site_aniso_U_13
_atom_site_aniso_U_23
O3 0.0442(7) 0.0266(7) 0.0378(7) -0.0010(6) 0.0286(6) -0.0001(5)
O6 0.0462(7) 0.0299(7) 0.0401(7) -0.0063(6) 0.0313(6) -0.0061(6)
O1 0.0475(7) 0.0408(8) 0.0442(7) -0.0145(6) 0.0335(7) -0.0141(6)
O4 0.0478(7) 0.0321(7) 0.0522(8) -0.0038(6) 0.0378(7) -0.0018(6)
O5 0.0606(8) 0.0353(8) 0.0462(8) -0.0216(7) 0.0342(7) -0.0131(6)
O2 0.0585(8) 0.0354(8) 0.0555(9) -0.0181(7) 0.0383(7) -0.0120(7)
N2 0.0254(6) 0.0237(7) 0.0229(6) 0.0003(5) 0.0102(5) -0.0004(5)
N4 0.0255(6) 0.0264(7) 0.0233(6) 0.0017(5) 0.0114(6) 0.0011(5)
N3 0.0250(6) 0.0271(7) 0.0281(7) -0.0004(6) 0.0139(6) 0.0011(6)
N1 0.0256(6) 0.0324(8) 0.0271(7) -0.0027(6) 0.0139(6) -0.0014(6)
C18 0.0251(7) 0.0279(9) 0.0231(7) -0.0011(6) 0.0118(6) 0.0015(6)
C16 0.0259(7) 0.0261(8) 0.0252(7) 0.0018(6) 0.0132(6) -0.0006(6)
C5 0.0265(7) 0.0256(8) 0.0222(7) 0.0031(6) 0.0116(6) 0.0029(6)
C6 0.0299(8) 0.0214(8) 0.0276(8) 0.0001(7) 0.0122(7) -0.0013(6)
C15 0.0208(7) 0.0290(9) 0.0183(7) -0.0011(6) 0.0065(6) 0.0008(6)
C7 0.0241(7) 0.0273(9) 0.0217(7) 0.0023(6) 0.0085(6) -0.0022(6)
C3 0.0261(7) 0.0229(8) 0.0242(7) -0.0029(6) 0.0086(6) -0.0036(6)
C4 0.0279(7) 0.0233(8) 0.0232(7) 0.0017(7) 0.0114(6) -0.0037(6)
C17 0.0314(8) 0.0205(8) 0.0311(8) -0.0004(7) 0.0162(7) -0.0001(7)
C2 0.0206(6) 0.0286(9) 0.0209(7) -0.0014(6) 0.0076(6) -0.0020(6)
C20 0.0297(8) 0.0232(8) 0.0232(7) -0.0035(7) 0.0097(7) -0.0022(6)
C26 0.0211(7) 0.0408(10) 0.0260(8) -0.0030(7) 0.0073(7) 0.0013(7)
C22 0.0287(7) 0.0255(9) 0.0252(7) 0.0050(7) 0.0100(7) 0.0022(7)
C14 0.0258(7) 0.0298(9) 0.0231(7) -0.0051(7) 0.0088(6) -0.0017(7)
C11 0.0302(8) 0.0223(8) 0.0264(8) 0.0027(7) 0.0075(7) 0.0003(6)
C13 0.0307(8) 0.0217(8) 0.0291(8) 0.0018(7) 0.0129(7) -0.0006(6)
C19 0.0298(8) 0.0285(9) 0.0232(7) -0.0010(7) 0.0126(7) -0.0048(7)
C9 0.0222(7) 0.0358(10) 0.0239(8) -0.0023(7) 0.0069(6) -0.0002(7)
C1 0.0264(7) 0.0316(9) 0.0274(8) -0.0042(7) 0.0118(7) -0.0026(7)
C8 0.0269(8) 0.0446(11) 0.0233(8) -0.0009(8) 0.0094(7) 0.0004(7)
C24 0.0323(8) 0.0277(9) 0.0320(8) 0.0028(7) 0.0155(7) -0.0034(7)
C10 0.0244(7) 0.0343(10) 0.0376(9) 0.0054(7) 0.0109(7) -0.0003(8)
C21 0.0271(7) 0.0394(10) 0.0298(8) 0.0100(7) 0.0113(7) 0.0036(8)
C25 0.0255(8) 0.0498(12) 0.0236(8) -0.0012(8) 0.0069(7) 0.0055(8)
C12 0.0358(8) 0.0258(9) 0.0363(9) -0.0038(7) 0.0184(8) -0.0013(7)
C23 0.0476(10) 0.0276(10) 0.0532(12) -0.0090(8) 0.0325(10) -0.0091(9)

loop_
_atom_type_symbol
_atom_type_description
_atom_type_scat_dispersion_real
_atom_type_scat_dispersion_imag
_atom_type_scat_source
C C 0.0181 0.0091 'International Tables Vol C Tables 4.2.6.8 and 6.1.1.4'
H H 0.0000 0.0000 'International Tables Vol C Tables 4.2.6.8 and 6.1.1.4'
N N 0.0311 0.0180 'International Tables Vol C Tables 4.2.6.8 and 6.1.1.4'
O O 0.0492 0.0322 'International Tables Vol C Tables 4.2.6.8 and 6.1.1.4'

loop_
_exptl_crystal_face_index_h
_exptl_crystal_face_index_k
_exptl_crystal_face_index_l
_exptl_crystal_face_perp_dist
-6 2 -5 0.0695
6 -2 5 0.0695
2 6 -4 0.0658
-2 -6 4 0.0658
3 3 7 0.0755
-3 -3 -7 0.0755
10 1 -2 0.0990
-10 -1 2 0.0990
-6 3 10 0.0852
6 -3 -10 0.0852
8 2 2 0.0821

loop_
_geom_angle_atom_site_label_1
_geom_angle_atom_site_label_2
_geom_angle_atom_site_label_3
_geom_angle_site_symmetry_1
_geom_angle_site_symmetry_3
_geom_angle
_geom_angle_publ_flag
C5 O3 H3 . . 116(2) ?
C18 O6 H6A . . 109.5 ?
C1 O1 H1 . . 112.8(12) ?
C14 O4 H4A . . 111.8(12) ?
C13 N2 C11 . . 108.62(12) ?
C13 N2 C9 . . 109.36(13) ?
C9 N2 C11 . . 108.85(12) ?
C26 N4 C22 . . 109.01(13) ?
C24 N4 C26 . . 108.75(13) ?
C24 N4 C22 . . 108.58(13) ?
C21 N3 C25 . . 109.09(14) ?
C21 N3 C23 . . 109.36(14) ?
C21 N3 H4A . . 107.5(13) ?
C25 N3 C23 . . 109.41(14) ?
C25 N3 H4A . . 113.8(13) ?
C23 N3 H4A . . 107.5(12) ?
C8 N1 C10 . . 108.96(14) ?
C8 N1 C12 . . 109.59(13) ?
C8 N1 H1 . . 110.9(12) ?
C10 N1 C12 . . 109.74(13) ?
C10 N1 H1 . . 108.7(12) ?
C12 N1 H1 . . 109.0(12) ?
O6 C18 C17 . . 117.09(15) ?
O6 C18 C19 . . 123.92(15) ?
C19 C18 C17 . . 119.00(14) ?
C15 C16 H16 . . 119.4 ?
C17 C16 H16 . . 119.4 ?
C17 C16 C15 . . 121.29(15) ?
O3 C5 C6 . . 117.17(15) ?
O3 C5 C4 . . 123.51(14) ?
C6 C5 C4 . . 119.31(14) ?
C5 C6 H6 . . 120.1 ?
C7 C6 C5 . . 119.90(15) ?
C7 C6 H6 . . 120.1 ?
C16 C15 C20 . . 118.61(14) ?
C16 C15 C14 . . 120.30(14) ?
C20 C15 C14 . . 121.09(15) ?
C6 C7 H7 . . 119.4 ?
C6 C7 C2 . . 121.17(15) ?
C2 C7 H7 . . 119.4 ?
C4 C3 H3A . . 119.7 ?
C4 C3 C2 . . 120.61(15) ?
C2 C3 H3A . . 119.7 ?
C5 C4 H4 . . 119.9 ?
C3 C4 C5 . . 120.21(14) ?
C3 C4 H4 . . 119.9 ?
C18 C17 H17 . . 120.0 ?
C16 C17 C18 . . 120.05(15) ?
C16 C17 H17 . . 120.0 ?
C7 C2 C3 . . 118.79(14) ?
C7 C2 C1 . . 120.03(14) ?
C3 C2 C1 . . 121.17(15) ?
C15 C20 H20 . . 119.6 ?
C19 C20 C15 . . 120.81(15) ?
C19 C20 H20 . . 119.6 ?
N4 C26 H26A . . 109.6 ?
N4 C26 H26B . . 109.6 ?
N4 C26 C25 . . 110.44(13) ?
H26A C26 H26B . . 108.1 ?
C25 C26 H26A . . 109.6 ?
C25 C26 H26B . . 109.6 ?
N4 C22 H22A . . 109.6 ?
N4 C22 H22B . . 109.6 ?
N4 C22 C21 . . 110.28(13) ?
H22A C22 H22B . . 108.1 ?
C21 C22 H22A . . 109.6 ?
C21 C22 H22B . . 109.6 ?
O4 C14 C15 . . 114.17(15) ?
O5 C14 O4 . . 124.17(15) ?
O5 C14 C15 . . 121.66(15) ?
N2 C11 H11A . . 109.6 ?
N2 C11 H11B . . 109.6 ?
N2 C11 C10 . . 110.40(13) ?
H11A C11 H11B . . 108.1 ?
C10 C11 H11A . . 109.6 ?
C10 C11 H11B . . 109.6 ?
N2 C13 H13A . . 109.7 ?
N2 C13 H13B . . 109.7 ?
N2 C13 C12 . . 109.98(13) ?
H13A C13 H13B . . 108.2 ?
C12 C13 H13A . . 109.7 ?
C12 C13 H13B . . 109.7 ?
C18 C19 H19 . . 119.9 ?
C20 C19 C18 . . 120.24(15) ?
C20 C19 H19 . . 119.9 ?
N2 C9 H9A . . 109.6 ?
N2 C9 H9B . . 109.6 ?
N2 C9 C8 . . 110.36(12) ?
H9A C9 H9B . . 108.1 ?
C8 C9 H9A . . 109.6 ?
C8 C9 H9B . . 109.6 ?
O1 C1 C2 . . 114.09(15) ?
O2 C1 O1 . . 124.09(15) ?
O2 C1 C2 . . 121.82(15) ?
N1 C8 C9 . . 108.98(13) ?
N1 C8 H8A . . 109.9 ?
N1 C8 H8B . . 109.9 ?
C9 C8 H8A . . 109.9 ?
C9 C8 H8B . . 109.9 ?
H8A C8 H8B . . 108.3 ?
N4 C24 H24A . . 109.6 ?
N4 C24 H24B . . 109.6 ?
N4 C24 C23 . . 110.37(13) ?
H24A C24 H24B . . 108.1 ?
C23 C24 H24A . . 109.6 ?
C23 C24 H24B . . 109.6 ?
N1 C10 C11 . . 108.97(12) ?
N1 C10 H10A . . 109.9 ?
N1 C10 H10B . . 109.9 ?
C11 C10 H10A . . 109.9 ?
C11 C10 H10B . . 109.9 ?
H10A C10 H10B . . 108.3 ?
N3 C21 C22 . . 109.50(13) ?
N3 C21 H21A . . 109.8 ?
N3 C21 H21B . . 109.8 ?
C22 C21 H21A . . 109.8 ?
C22 C21 H21B . . 109.8 ?
H21A C21 H21B . . 108.2 ?
N3 C25 C26 . . 109.32(13) ?
N3 C25 H25A . . 109.8 ?
N3 C25 H25B . . 109.8 ?
C26 C25 H25A . . 109.8 ?
C26 C25 H25B . . 109.8 ?
H25A C25 H25B . . 108.3 ?
N1 C12 C13 . . 109.03(13) ?
N1 C12 H12A . . 109.9 ?
N1 C12 H12B . . 109.9 ?
C13 C12 H12A . . 109.9 ?
C13 C12 H12B . . 109.9 ?
H12A C12 H12B . . 108.3 ?
N3 C23 C24 . . 109.48(14) ?
N3 C23 H23A . . 109.8 ?
N3 C23 H23B . . 109.8 ?
C24 C23 H23A . . 109.8 ?
C24 C23 H23B . . 109.8 ?
H23A C23 H23B . . 108.2 ?

loop_
_geom_bond_atom_site_label_1
_geom_bond_atom_site_label_2
_geom_bond_site_symmetry_2
_geom_bond_distance
_geom_bond_publ_flag
O3 C5 . 1.3470(18) ?
O3 H3 . 0.875(17) ?
O6 H6A . 0.8400 ?
O6 C18 . 1.3474(18) ?
O1 C1 . 1.296(2) ?
O1 H1 . 1.28(3) ?
O4 C14 . 1.296(2) ?
O4 H4A . 1.28(3) ?
O5 C14 . 1.222(2) ?
O2 C1 . 1.225(2) ?
N2 C11 . 1.479(2) ?
N2 C13 . 1.473(2) ?
N2 C9 . 1.4766(19) ?
N4 C26 . 1.478(2) ?
N4 C22 . 1.4824(19) ?
N4 C24 . 1.473(2) ?
N3 C21 . 1.472(2) ?
N3 C25 . 1.478(2) ?
N3 C23 . 1.488(2) ?
N3 H4A . 1.25(3) ?
N1 C8 . 1.482(2) ?
N1 C10 . 1.483(2) ?
N1 C12 . 1.485(2) ?
N1 H1 . 1.24(3) ?
C18 C17 . 1.398(2) ?
C18 C19 . 1.397(2) ?
C16 H16 . 0.9500 ?
C16 C15 . 1.388(2) ?
C16 C17 . 1.385(2) ?
C5 C6 . 1.396(2) ?
C5 C4 . 1.398(2) ?
C6 H6 . 0.9500 ?
C6 C7 . 1.387(2) ?
C15 C20 . 1.393(2) ?
C15 C14 . 1.501(2) ?
C7 H7 . 0.9500 ?
C7 C2 . 1.392(2) ?
C3 H3A . 0.9500 ?
C3 C4 . 1.390(2) ?
C3 C2 . 1.394(2) ?
C4 H4 . 0.9500 ?
C17 H17 . 0.9500 ?
C2 C1 . 1.497(2) ?
C20 H20 . 0.9500 ?
C20 C19 . 1.389(2) ?
C26 H26A . 0.9900 ?
C26 H26B . 0.9900 ?
C26 C25 . 1.540(2) ?
C22 H22A . 0.9900 ?
C22 H22B . 0.9900 ?
C22 C21 . 1.540(2) ?
C11 H11A . 0.9900 ?
C11 H11B . 0.9900 ?
C11 C10 . 1.539(2) ?
C13 H13A . 0.9900 ?
C13 H13B . 0.9900 ?
C13 C12 . 1.547(2) ?
C19 H19 . 0.9500 ?
C9 H9A . 0.9900 ?
C9 H9B . 0.9900 ?
C9 C8 . 1.540(2) ?
C8 H8A . 0.9900 ?
C8 H8B . 0.9900 ?
C24 H24A . 0.9900 ?
C24 H24B . 0.9900 ?
C24 C23 . 1.536(2) ?
C10 H10A . 0.9900 ?
C10 H10B . 0.9900 ?
C21 H21A . 0.9900 ?
C21 H21B . 0.9900 ?
C25 H25A . 0.9900 ?
C25 H25B . 0.9900 ?
C12 H12A . 0.9900 ?
C12 H12B . 0.9900 ?
C23 H23A . 0.9900 ?
C23 H23B . 0.9900 ?

loop_
_geom_torsion_atom_site_label_1
_geom_torsion_atom_site_label_2
_geom_torsion_atom_site_label_3
_geom_torsion_atom_site_label_4
_geom_torsion_site_symmetry_1
_geom_torsion_site_symmetry_2
_geom_torsion_site_symmetry_3
_geom_torsion_site_symmetry_4
_geom_torsion
_geom_torsion_publ_flag
O3 C5 C6 C7 . . . . 178.56(14) ?
O3 C5 C4 C3 . . . . -178.71(14) ?
O6 C18 C17 C16 . . . . -178.61(14) ?
O6 C18 C19 C20 . . . . 178.79(15) ?
N2 C11 C10 N1 . . . . -4.97(19) ?
N2 C13 C12 N1 . . . . -6.37(18) ?
N2 C9 C8 N1 . . . . -6.1(2) ?
N4 C26 C25 N3 . . . . -0.3(2) ?
N4 C22 C21 N3 . . . . -1.77(19) ?
N4 C24 C23 N3 . . . . -1.0(2) ?
C16 C15 C20 C19 . . . . 0.7(2) ?
C16 C15 C14 O4 . . . . -1.5(2) ?
C16 C15 C14 O5 . . . . 178.14(16) ?
C5 C6 C7 C2 . . . . 0.5(2) ?
C6 C5 C4 C3 . . . . 1.0(2) ?
C6 C7 C2 C3 . . . . 0.3(2) ?
C6 C7 C2 C1 . . . . 179.22(14) ?
C15 C16 C17 C18 . . . . -0.5(2) ?
C15 C20 C19 C18 . . . . 0.2(2) ?
C7 C2 C1 O1 . . . . -4.3(2) ?
C7 C2 C1 O2 . . . . 176.04(16) ?
C3 C2 C1 O1 . . . . 174.60(15) ?
C3 C2 C1 O2 . . . . -5.1(3) ?
C4 C5 C6 C7 . . . . -1.2(2) ?
C4 C3 C2 C7 . . . . -0.5(2) ?
C4 C3 C2 C1 . . . . -179.37(14) ?
C17 C18 C19 C20 . . . . -1.2(2) ?
C17 C16 C15 C20 . . . . -0.5(2) ?
C17 C16 C15 C14 . . . . -179.76(14) ?
C2 C3 C4 C5 . . . . -0.2(2) ?
C20 C15 C14 O4 . . . . 179.26(15) ?
C20 C15 C14 O5 . . . . -1.1(2) ?
C26 N4 C22 C21 . . . . -57.79(17) ?
C26 N4 C24 C23 . . . . 59.89(17) ?
C22 N4 C26 C25 . . . . 58.89(18) ?
C22 N4 C24 C23 . . . . -58.59(18) ?
C14 C15 C20 C19 . . . . 179.93(14) ?
C11 N2 C13 C12 . . . . 63.29(16) ?
C11 N2 C9 C8 . . . . -55.57(18) ?
C13 N2 C11 C10 . . . . -56.90(16) ?
C13 N2 C9 C8 . . . . 62.96(17) ?
C19 C18 C17 C16 . . . . 1.4(2) ?
C9 N2 C11 C10 . . . . 62.09(17) ?
C9 N2 C13 C12 . . . . -55.37(16) ?
C8 N1 C10 C11 . . . . -57.43(17) ?
C8 N1 C12 C13 . . . . 63.48(17) ?
C24 N4 C26 C25 . . . . -59.32(18) ?
C24 N4 C22 C21 . . . . 60.53(17) ?
C10 N1 C8 C9 . . . . 63.89(18) ?
C10 N1 C12 C13 . . . . -56.12(17) ?
C21 N3 C25 C26 . . . . -60.07(19) ?
C21 N3 C23 C24 . . . . 60.41(18) ?
C25 N3 C21 C22 . . . . 61.18(17) ?
C25 N3 C23 C24 . . . . -59.03(19) ?
C12 N1 C8 C9 . . . . -56.19(18) ?
C12 N1 C10 C11 . . . . 62.56(17) ?
C23 N3 C21 C22 . . . . -58.45(17) ?
C23 N3 C25 C26 . . . . 59.53(19) ?
